data_7045216
loop_
_publ_author_name
'Del Grosso, Alessandro'
'Chamberlain, Alexander E.'
'Clarkson, Guy J.'
'Wills, Martin'

_publ_section_title
;
 Synthesis and applications to catalysis of novel cyclopentadienone iron
 tricarbonyl complexes.
;
_journal_issue 5
_journal_name_full 'Dalton transactions (Cambridge, England : 2003)'
_journal_page_first 1451
_journal_page_last 1470
_journal_paper_doi 10.1039/c7dt03250a
_journal_volume 47
_journal_year 2018
_chemical_absolute_configuration ad
_chemical_formula_moiety 'C20 H20 Fe O5 Si'
_chemical_formula_sum 'C20 H20 Fe O5 Si'
_chemical_formula_weight 424.30
_space_group_crystal_system orthorhombic
_space_group_IT_number 19
_space_group_name_Hall 'P 2ac 2ab'
_space_group_name_H-M_alt 'P 21 21 21'
_symmetry_space_group_name_Hall 'P 2ac 2ab'
_symmetry_space_group_name_H-M 'P 21 21 21'
_atom_sites_solution_hydrogens geom
_audit_creation_date 2016-02-02
_audit_creation_method
;
Olex2 1.2
(compiled 2015.09.30 svn.r3233 for OlexSys, GUI svn.r5103)
;
_audit_update_record
;
2017-08-07 deposited with the CCDC.
2017-11-08 downloaded from the CCDC.
;
_cell_angle_alpha 90
_cell_angle_beta 90
_cell_angle_gamma 90
_cell_formula_units_Z 4
_cell_length_a 6.66446(13)
_cell_length_b 16.1511(3)
_cell_length_c 19.2420(4)
_cell_measurement_reflns_used 25675
_cell_measurement_temperature 150(2)
_cell_measurement_theta_max 37.4990
_cell_measurement_theta_min 3.0780
_cell_volume 2071.18(7)
_computing_cell_refinement 'CrysAlisPro 1.171.38.41 (Rigaku OD, 2015)'
_computing_data_collection 'CrysAlisPro 1.171.38.41 (Rigaku OD, 2015)'
_computing_data_reduction 'CrysAlisPro 1.171.38.41 (Rigaku OD, 2015)'
_computing_molecular_graphics 'Olex2 (Dolomanov et al., 2009)'
_computing_publication_material 'Olex2 (Dolomanov et al., 2009)'
_computing_structure_refinement 'ShelXL (Sheldrick, 2015)'
_computing_structure_solution 'ShelXT (Sheldrick, 2015)'
_diffrn_ambient_environment N~2~
_diffrn_ambient_temperature 150(2)
_diffrn_detector 'CCD plate'
_diffrn_detector_area_resol_mean 5.1417
_diffrn_detector_type Ruby
_diffrn_measured_fraction_theta_full 0.998
_diffrn_measured_fraction_theta_max 0.982
_diffrn_measurement_details
;
List of Runs (angles in degrees, time in seconds):

  # Type    Start    End  Width  t~exp~   \w     \q     \k     \f   Frames
#--------------------------------------------------------------------------
  1  \w     32.00 117.00   1.00    5.00    --   30.19-178.00 120.00   85
  2  \w    -44.00  55.00   1.00    5.00    --   30.19 -38.00  90.00   99
  3  \w      6.00 104.00   1.00    5.00    --   30.19  38.00   0.00   98
  4  \w    -44.00  55.00   1.00    5.00    --   30.19 -38.00-180.00   99
  5  \w    -58.00 118.00   1.00    5.00    --   30.19   0.00-120.00  176
  6  \w   -108.00 -38.00   1.00    5.00    --  -31.13 156.00 105.00   70
  7  \w     -2.00 106.00   1.00    5.00    --   30.19  77.00-150.00  108
  8  \w      2.00 103.00   1.00    5.00    --   30.19  57.00 150.00  101
  9  \w      2.00 103.00   1.00    5.00    --   30.19  57.00  90.00  101
 10  \w   -120.00 -57.00   1.00    5.00    --  -31.13-178.00-150.00   63
 11  \w   -107.00   1.00   1.00    5.00    --  -31.13 -77.00 -90.00  108
 12  \w   -107.00 -19.00   1.00    5.00    --  -31.13 -77.00   0.00   88
 13  \w   -120.00 -57.00   1.00    5.00    --  -31.13-178.00 -30.00   63
;
_diffrn_measurement_device 'four-circle diffractometer'
_diffrn_measurement_device_type 'Xcalibur, Ruby, Gemini'
_diffrn_measurement_method '\w scans'
_diffrn_orient_matrix_type 'CrysAlisPro convention (1999,Acta A55,543-557)'
_diffrn_orient_matrix_UB_11 0.0786294000
_diffrn_orient_matrix_UB_12 -0.0295361000
_diffrn_orient_matrix_UB_13 -0.0017730000
_diffrn_orient_matrix_UB_21 -0.0125057000
_diffrn_orient_matrix_UB_22 -0.0025629000
_diffrn_orient_matrix_UB_23 -0.0365434000
_diffrn_orient_matrix_UB_31 0.0706072000
_diffrn_orient_matrix_UB_32 0.0324083000
_diffrn_orient_matrix_UB_33 -0.0044933000
_diffrn_radiation_monochromator graphite
_diffrn_radiation_probe x-ray
_diffrn_radiation_type MoK\a
_diffrn_radiation_wavelength 0.71073
_diffrn_reflns_av_R_equivalents 0.0506
_diffrn_reflns_av_unetI/netI 0.0249
_diffrn_reflns_Laue_measured_fraction_full 0.998
_diffrn_reflns_Laue_measured_fraction_max 0.982
_diffrn_reflns_limit_h_max 11
_diffrn_reflns_limit_h_min -11
_diffrn_reflns_limit_k_max 27
_diffrn_reflns_limit_k_min -26
_diffrn_reflns_limit_l_max 32
_diffrn_reflns_limit_l_min -33
_diffrn_reflns_number 104348
_diffrn_reflns_point_group_measured_fraction_full 0.999
_diffrn_reflns_point_group_measured_fraction_max 0.974
_diffrn_reflns_theta_full 26.000
_diffrn_reflns_theta_max 37.810
_diffrn_reflns_theta_min 3.235
_diffrn_source 'fine-focus sealed X-ray tube'
_diffrn_source_type 'Enhance (Mo) X-ray Source'
_exptl_absorpt_coefficient_mu 0.812
_exptl_absorpt_correction_T_max 1.00000
_exptl_absorpt_correction_T_min 0.74730
_exptl_absorpt_correction_type multi-scan
_exptl_absorpt_process_details
;
CrysAlisPro 1.171.38.41 (Rigaku Oxford Diffraction, 2015)
Empirical absorption correction using spherical harmonics,
 implemented in SCALE3 ABSPACK scaling algorithm.
;
_exptl_crystal_colour yellow
_exptl_crystal_colour_primary yellow
_exptl_crystal_density_diffrn 1.361
_exptl_crystal_description block
_exptl_crystal_F_000 880
_exptl_crystal_size_max 0.6
_exptl_crystal_size_mid 0.4
_exptl_crystal_size_min 0.06
_refine_diff_density_max 0.382
_refine_diff_density_min -0.256
_refine_diff_density_rms 0.051
_refine_ls_abs_structure_details
;
 Flack x determined using 3704 quotients [(I+)-(I-)]/[(I+)+(I-)]
 (Parsons, Flack and Wagner, Acta Cryst. B69 (2013) 249-259).

Flack x: -0.012(4) Shelx 2014
Hooft y: -0.012(3) Olex2
;
_refine_ls_abs_structure_Flack -0.012(4)
_refine_ls_extinction_method none
_refine_ls_goodness_of_fit_ref 1.025
_refine_ls_hydrogen_treatment constr
_refine_ls_matrix_type full
_refine_ls_number_parameters 248
_refine_ls_number_reflns 10846
_refine_ls_number_restraints 0
_refine_ls_restrained_S_all 1.025
_refine_ls_R_factor_all 0.0427
_refine_ls_R_factor_gt 0.0324
_refine_ls_shift/su_max 0.002
_refine_ls_shift/su_mean 0.000
_refine_ls_structure_factor_coef Fsqd
_refine_ls_weighting_details 'w=1/[\s^2^(Fo^2^)+(0.0422P)^2^+0.1789P] where P=(Fo^2^+2Fc^2^)/3'
_refine_ls_weighting_scheme calc
_refine_ls_wR_factor_gt 0.0753
_refine_ls_wR_factor_ref 0.0796
_reflns_Friedel_coverage 0.784
_reflns_Friedel_fraction_full 1.000
_reflns_Friedel_fraction_max 0.963
_reflns_number_gt 9377
_reflns_number_total 10846
_reflns_threshold_expression 'I > 2\s(I)'
_cod_data_source_file c7dt03250a2.cif
_cod_data_source_block adg10
_cod_depositor_comments 'Adding full bibliography for 7045212--7045216.cif.'
_cod_database_code 7045216
_chemical_oxdiff_formula 'C10 H20 O2 Fe'
_shelx_space_group_comment
;
The symmetry employed for this shelxl refinement is uniquely defined
by the following loop, which should always be used as a source of
symmetry information in preference to the above space-group names.
They are only intended as comments.
;
_reflns_odcompleteness_completeness 99.88
_reflns_odcompleteness_iscentric 1
_reflns_odcompleteness_theta 36.23
_olex2_refinement_description
;

OH located in a difference map but was placed at calculate position during refinement

1. Fixed Uiso
 At 1.2 times of:
  All C(H) groups, All C(H,H) groups
 At 1.5 times of:
  All C(H,H,H) groups, All O(H) groups
2.a Ternary CH refined with riding coordinates:
 C4(H4)
2.b Secondary CH2 refined with riding coordinates:
 C5(H5A,H5B), C6(H6A,H6B)
2.c Aromatic/amide H refined with riding coordinates:
 C14(H14), C15(H15), C16(H16), C17(H17), C18(H18)
2.d Idealised Me refined as rotating group:
 C10(H10A,H10B,H10C), C11(H11A,H11B,H11C), C12(H12A,H12B,H12C)
2.e Idealised tetrahedral OH refined as rotating group:
 O4(H4A)
;
_shelx_shelxl_version_number 2014/7
_olex2_submission_special_instructions 'No special instructions were received'
_oxdiff_exptl_absorpt_empirical_details
;
Empirical correction (ABSPACK) includes:
- Absorption correction using spherical harmonics
- Frame scaling
;
_oxdiff_exptl_absorpt_empirical_full_max 1.217
_oxdiff_exptl_absorpt_empirical_full_min 0.857

loop_
_space_group_symop_operation_xyz
'x, y, z'
'-x+1/2, -y, z+1/2'
'-x, y+1/2, -z+1/2'
'x+1/2, -y+1/2, -z'

loop_
_atom_site_label
_atom_site_type_symbol
_atom_site_fract_x
_atom_site_fract_y
_atom_site_fract_z
_atom_site_U_iso_or_equiv
_atom_site_adp_type
_atom_site_occupancy
_atom_site_site_symmetry_order
_atom_site_calc_flag
_atom_site_refinement_flags_posn
Fe1 Fe 0.64969(3) 0.32265(2) 0.72957(2) 0.02169(5) Uani 1 1 d .
O1 O 1.0325(2) 0.46029(7) 0.73925(7) 0.0372(3) Uani 1 1 d .
C1 C 0.9643(2) 0.39123(8) 0.72430(9) 0.0242(2) Uani 1 1 d .
C2 C 0.94642(18) 0.31796(7) 0.77124(8) 0.0216(2) Uani 1 1 d .
C3 C 0.90187(19) 0.24876(7) 0.72648(8) 0.0223(2) Uani 1 1 d .
C4 C 0.9122(3) 0.15519(8) 0.72471(10) 0.0307(3) Uani 1 1 d .
H4 H 1.0558 0.1378 0.7207 0.037 Uiso 1 1 calc R
O4 O 0.8263(2) 0.11620(7) 0.78319(7) 0.0378(3) Uani 1 1 d .
H4A H 0.8460 0.0649 0.7808 0.057 Uiso 1 1 calc GR
C5 C 0.8030(3) 0.13463(10) 0.65623(10) 0.0404(4) Uani 1 1 d .
H5A H 0.6584 0.1250 0.6649 0.049 Uiso 1 1 calc R
H5B H 0.8606 0.0842 0.6349 0.049 Uiso 1 1 calc R
C6 C 0.8322(3) 0.20981(9) 0.60778(9) 0.0325(3) Uani 1 1 d .
H6A H 0.9529 0.2033 0.5783 0.039 Uiso 1 1 calc R
H6B H 0.7135 0.2186 0.5777 0.039 Uiso 1 1 calc R
C7 C 0.8574(2) 0.27936(8) 0.65905(7) 0.0220(2) Uani 1 1 d .
C8 C 0.8686(2) 0.36739(8) 0.65790(7) 0.0219(2) Uani 1 1 d .
Si9 Si 0.83543(8) 0.44336(3) 0.58504(2) 0.02952(9) Uani 1 1 d .
C10 C 1.0886(4) 0.47796(17) 0.55605(14) 0.0562(6) Uani 1 1 d .
H10A H 1.1597 0.5034 0.5952 0.084 Uiso 1 1 calc GR
H10B H 1.0743 0.5185 0.5185 0.084 Uiso 1 1 calc GR
H10C H 1.1650 0.4302 0.5392 0.084 Uiso 1 1 calc GR
C11 C 0.7040(4) 0.39127(13) 0.51095(10) 0.0455(5) Uani 1 1 d .
H11A H 0.7825 0.3433 0.4957 0.068 Uiso 1 1 calc GR
H11B H 0.6900 0.4303 0.4723 0.068 Uiso 1 1 calc GR
H11C H 0.5708 0.3729 0.5261 0.068 Uiso 1 1 calc GR
C12 C 0.6873(4) 0.53300(11) 0.61721(11) 0.0431(5) Uani 1 1 d .
H12A H 0.5471 0.5163 0.6235 0.065 Uiso 1 1 calc GR
H12B H 0.6943 0.5782 0.5833 0.065 Uiso 1 1 calc GR
H12C H 0.7422 0.5518 0.6617 0.065 Uiso 1 1 calc GR
C13 C 1.0005(2) 0.31876(9) 0.84544(8) 0.0256(2) Uani 1 1 d .
C14 C 1.0162(4) 0.39423(12) 0.88117(10) 0.0410(4) Uani 1 1 d .
H14 H 0.9914 0.4446 0.8572 0.049 Uiso 1 1 calc R
C15 C 1.0674(4) 0.39619(14) 0.95101(11) 0.0477(5) Uani 1 1 d .
H15 H 1.0768 0.4478 0.9745 0.057 Uiso 1 1 calc R
C16 C 1.1050(3) 0.32353(15) 0.98671(10) 0.0443(4) Uani 1 1 d .
H16 H 1.1444 0.3250 1.0342 0.053 Uiso 1 1 calc R
C17 C 1.0848(4) 0.24876(14) 0.95263(10) 0.0437(4) Uani 1 1 d .
H17 H 1.1066 0.1986 0.9773 0.052 Uiso 1 1 calc R
C18 C 1.0331(3) 0.24603(10) 0.88290(9) 0.0339(3) Uani 1 1 d .
H18 H 1.0196 0.1940 0.8603 0.041 Uiso 1 1 calc R
C19 C 0.4499(2) 0.30403(12) 0.66942(10) 0.0341(3) Uani 1 1 d .
O19 O 0.3280(2) 0.28991(12) 0.62951(9) 0.0548(4) Uani 1 1 d .
C20 C 0.5701(3) 0.42045(11) 0.76731(11) 0.0375(4) Uani 1 1 d .
O20 O 0.5290(3) 0.48150(11) 0.79247(11) 0.0648(5) Uani 1 1 d .
C21 C 0.5430(3) 0.25933(12) 0.79713(11) 0.0378(4) Uani 1 1 d .
O21 O 0.4789(3) 0.22092(12) 0.84153(11) 0.0640(5) Uani 1 1 d .

loop_
_atom_site_aniso_label
_atom_site_aniso_U_11
_atom_site_aniso_U_22
_atom_site_aniso_U_33
_atom_site_aniso_U_23
_atom_site_aniso_U_13
_atom_site_aniso_U_12
Fe1 0.01950(7) 0.01650(7) 0.02909(9) -0.00193(7) 0.00254(7) 0.00127(6)
O1 0.0499(7) 0.0189(5) 0.0429(7) 0.0018(4) -0.0107(6) -0.0139(5)
C1 0.0261(5) 0.0151(5) 0.0313(6) 0.0003(5) -0.0029(5) -0.0033(4)
C2 0.0210(4) 0.0150(4) 0.0289(5) -0.0005(5) -0.0008(5) -0.0001(4)
C3 0.0217(5) 0.0130(4) 0.0321(6) -0.0017(5) 0.0031(5) 0.0013(4)
C4 0.0383(7) 0.0129(5) 0.0408(8) -0.0012(5) 0.0066(7) 0.0045(5)
O4 0.0526(8) 0.0137(4) 0.0470(7) 0.0037(4) 0.0092(6) 0.0012(5)
C5 0.0585(12) 0.0151(5) 0.0476(10) -0.0083(6) -0.0014(8) -0.0019(6)
C6 0.0424(8) 0.0206(6) 0.0347(7) -0.0095(5) 0.0022(7) -0.0004(6)
C7 0.0216(5) 0.0158(4) 0.0286(6) -0.0036(4) 0.0038(5) -0.0005(5)
C8 0.0225(6) 0.0152(4) 0.0281(6) -0.0007(4) 0.0008(5) -0.0024(4)
Si9 0.0348(2) 0.02331(17) 0.03047(19) 0.00462(14) -0.00450(18) -0.00410(17)
C10 0.0484(11) 0.0621(14) 0.0582(14) 0.0267(12) 0.0043(10) -0.0150(10)
C11 0.0625(13) 0.0413(10) 0.0326(8) -0.0029(7) -0.0117(8) -0.0015(9)
C12 0.0585(13) 0.0234(7) 0.0474(10) 0.0016(6) -0.0159(9) 0.0058(7)
C13 0.0250(5) 0.0219(5) 0.0300(6) 0.0005(5) -0.0021(5) 0.0013(5)
C14 0.0598(12) 0.0292(8) 0.0340(8) -0.0029(6) -0.0115(8) -0.0034(8)
C15 0.0615(13) 0.0452(11) 0.0364(9) -0.0086(8) -0.0115(9) -0.0018(10)
C16 0.0439(9) 0.0594(12) 0.0296(7) 0.0004(8) -0.0058(7) 0.0051(9)
C17 0.0522(11) 0.0448(10) 0.0340(9) 0.0082(8) -0.0001(8) 0.0133(9)
C18 0.0413(9) 0.0268(7) 0.0336(8) 0.0044(6) 0.0012(7) 0.0068(6)
C19 0.0216(6) 0.0397(9) 0.0410(9) -0.0038(7) 0.0014(6) -0.0005(6)
O19 0.0286(6) 0.0764(11) 0.0595(9) -0.0118(8) -0.0105(7) -0.0051(7)
C20 0.0365(8) 0.0302(7) 0.0459(9) -0.0084(7) 0.0016(8) 0.0111(6)
O20 0.0708(12) 0.0433(9) 0.0802(13) -0.0247(8) 0.0029(10) 0.0263(8)
C21 0.0275(7) 0.0386(9) 0.0474(10) 0.0073(7) 0.0110(7) 0.0029(6)
O21 0.0498(9) 0.0706(12) 0.0717(12) 0.0337(10) 0.0295(9) 0.0094(8)

loop_
_atom_type_symbol
_atom_type_description
_atom_type_scat_dispersion_real
_atom_type_scat_dispersion_imag
_atom_type_scat_source
C C 0.0033 0.0016 'International Tables Vol C Tables 4.2.6.8 and 6.1.1.4'
H H 0.0000 0.0000 'International Tables Vol C Tables 4.2.6.8 and 6.1.1.4'
Fe Fe 0.3463 0.8444 'International Tables Vol C Tables 4.2.6.8 and 6.1.1.4'
O O 0.0106 0.0060 'International Tables Vol C Tables 4.2.6.8 and 6.1.1.4'
Si Si 0.0817 0.0704 'International Tables Vol C Tables 4.2.6.8 and 6.1.1.4'

loop_
_geom_angle_atom_site_label_1
_geom_angle_atom_site_label_2
_geom_angle_atom_site_label_3
_geom_angle
C2 Fe1 C1 38.23(5)
C3 Fe1 C1 63.18(5)
C3 Fe1 C2 40.13(5)
C3 Fe1 C8 67.67(5)
C7 Fe1 C1 62.41(5)
C7 Fe1 C2 67.24(6)
C7 Fe1 C3 40.29(6)
C7 Fe1 C8 39.65(5)
C8 Fe1 C1 37.84(5)
C8 Fe1 C2 67.76(5)
C19 Fe1 C1 135.08(7)
C19 Fe1 C2 157.80(7)
C19 Fe1 C3 119.37(7)
C19 Fe1 C7 90.96(7)
C19 Fe1 C8 98.49(7)
C19 Fe1 C20 100.80(9)
C19 Fe1 C21 94.46(9)
C20 Fe1 C1 82.50(7)
C20 Fe1 C2 98.70(7)
C20 Fe1 C3 138.79(8)
C20 Fe1 C7 138.95(8)
C20 Fe1 C8 99.42(8)
C21 Fe1 C1 130.14(8)
C21 Fe1 C2 94.26(7)
C21 Fe1 C3 90.79(7)
C21 Fe1 C7 123.22(7)
C21 Fe1 C8 158.29(7)
C21 Fe1 C20 95.15(10)
O1 C1 Fe1 137.28(12)
O1 C1 C2 127.05(15)
O1 C1 C8 126.41(14)
C2 C1 Fe1 62.22(7)
C8 C1 Fe1 62.24(7)
C8 C1 C2 106.36(10)
C1 C2 Fe1 79.56(8)
C3 C2 Fe1 67.20(7)
C3 C2 C1 105.63(12)
C3 C2 C13 129.52(13)
C13 C2 Fe1 126.18(10)
C13 C2 C1 124.04(12)
C2 C3 Fe1 72.67(7)
C2 C3 C4 141.10(15)
C4 C3 Fe1 128.00(10)
C7 C3 Fe1 69.79(8)
C7 C3 C2 108.61(11)
C7 C3 C4 109.67(13)
C3 C4 H4 109.0
C3 C4 C5 102.30(13)
O4 C4 C3 114.16(13)
O4 C4 H4 109.0
O4 C4 C5 113.20(15)
C5 C4 H4 109.0
C4 O4 H4A 109.5
C4 C5 H5A 110.4
C4 C5 H5B 110.4
C4 C5 C6 106.69(13)
H5A C5 H5B 108.6
C6 C5 H5A 110.4
C6 C5 H5B 110.4
C5 C6 H6A 111.4
C5 C6 H6B 111.4
H6A C6 H6B 109.3
C7 C6 C5 101.85(13)
C7 C6 H6A 111.4
C7 C6 H6B 111.4
C3 C7 Fe1 69.92(8)
C3 C7 C6 111.27(12)
C3 C7 C8 110.53(12)
C6 C7 Fe1 127.62(11)
C8 C7 Fe1 72.94(8)
C8 C7 C6 137.83(14)
C1 C8 Fe1 79.91(8)
C1 C8 Si9 121.73(9)
C7 C8 Fe1 67.41(8)
C7 C8 C1 105.61(12)
C7 C8 Si9 131.18(11)
Si9 C8 Fe1 128.61(8)
C10 Si9 C8 108.26(9)
C10 Si9 C11 109.28(12)
C11 Si9 C8 109.27(8)
C12 Si9 C8 108.85(8)
C12 Si9 C10 110.33(12)
C12 Si9 C11 110.79(10)
Si9 C10 H10A 109.5
Si9 C10 H10B 109.5
Si9 C10 H10C 109.5
H10A C10 H10B 109.5
H10A C10 H10C 109.5
H10B C10 H10C 109.5
Si9 C11 H11A 109.5
Si9 C11 H11B 109.5
Si9 C11 H11C 109.5
H11A C11 H11B 109.5
H11A C11 H11C 109.5
H11B C11 H11C 109.5
Si9 C12 H12A 109.5
Si9 C12 H12B 109.5
Si9 C12 H12C 109.5
H12A C12 H12B 109.5
H12A C12 H12C 109.5
H12B C12 H12C 109.5
C14 C13 C2 120.06(14)
C18 C13 C2 122.12(14)
C18 C13 C14 117.81(15)
C13 C14 H14 119.6
C15 C14 C13 120.85(18)
C15 C14 H14 119.6
C14 C15 H15 119.8
C16 C15 C14 120.45(19)
C16 C15 H15 119.8
C15 C16 H16 120.4
C17 C16 C15 119.24(17)
C17 C16 H16 120.4
C16 C17 H17 119.6
C16 C17 C18 120.80(18)
C18 C17 H17 119.6
C13 C18 H18 119.6
C17 C18 C13 120.80(17)
C17 C18 H18 119.6
O19 C19 Fe1 177.01(17)
O20 C20 Fe1 176.7(2)
O21 C21 Fe1 177.6(2)

loop_
_geom_bond_atom_site_label_1
_geom_bond_atom_site_label_2
_geom_bond_distance
Fe1 C1 2.3736(14)
Fe1 C2 2.1353(13)
Fe1 C3 2.0621(12)
Fe1 C7 2.0604(14)
Fe1 C8 2.1334(14)
Fe1 C19 1.7896(18)
Fe1 C20 1.8177(16)
Fe1 C21 1.8005(18)
O1 C1 1.2384(17)
C1 C2 1.4935(19)
C1 C8 1.479(2)
C2 C3 1.4417(19)
C2 C13 1.473(2)
C3 C4 1.5132(17)
C3 C7 1.420(2)
C4 H4 1.0000
C4 O4 1.411(2)
C4 C5 1.542(3)
O4 H4A 0.8400
C5 H5A 0.9900
C5 H5B 0.9900
C5 C6 1.543(2)
C6 H6A 0.9900
C6 H6B 0.9900
C6 C7 1.5044(19)
C7 C8 1.4239(16)
C8 Si9 1.8762(14)
Si9 C10 1.863(2)
Si9 C11 1.873(2)
Si9 C12 1.858(2)
C10 H10A 0.9800
C10 H10B 0.9800
C10 H10C 0.9800
C11 H11A 0.9800
C11 H11B 0.9800
C11 H11C 0.9800
C12 H12A 0.9800
C12 H12B 0.9800
C12 H12C 0.9800
C13 C14 1.403(2)
C13 C18 1.395(2)
C14 H14 0.9500
C14 C15 1.387(3)
C15 H15 0.9500
C15 C16 1.383(3)
C16 H16 0.9500
C16 C17 1.381(3)
C17 H17 0.9500
C17 C18 1.386(3)
C18 H18 0.9500
C19 O19 1.141(2)
C20 O20 1.132(2)
C21 O21 1.139(2)

loop_
_geom_hbond_atom_site_label_D
_geom_hbond_atom_site_label_H
_geom_hbond_atom_site_label_A
_geom_hbond_distance_DH
_geom_hbond_distance_HA
_geom_hbond_distance_DA
_geom_hbond_angle_DHA
_geom_hbond_site_symmetry_A
O4 H4A O1 0.84 1.91 2.7226(16) 161.5 3_746

loop_
_geom_torsion_atom_site_label_1
_geom_torsion_atom_site_label_2
_geom_torsion_atom_site_label_3
_geom_torsion_atom_site_label_4
_geom_torsion
Fe1 C1 C2 C3 62.57(8)
Fe1 C1 C2 C13 -126.86(13)
Fe1 C1 C8 C7 -62.95(10)
Fe1 C1 C8 Si9 129.43(11)
Fe1 C2 C3 C4 -129.8(2)
Fe1 C2 C3 C7 60.86(10)
Fe1 C2 C13 C14 -83.96(18)
Fe1 C2 C13 C18 94.55(17)
Fe1 C3 C4 O4 -61.1(2)
Fe1 C3 C4 C5 61.56(18)
Fe1 C3 C7 C6 -123.73(13)
Fe1 C3 C7 C8 61.93(11)
Fe1 C7 C8 C1 71.75(10)
Fe1 C7 C8 Si9 -122.28(14)
Fe1 C8 Si9 C10 165.65(12)
Fe1 C8 Si9 C11 -75.41(12)
Fe1 C8 Si9 C12 45.71(12)
O1 C1 C2 Fe1 130.00(17)
O1 C1 C2 C3 -167.43(16)
O1 C1 C2 C13 3.1(2)
O1 C1 C8 Fe1 -130.05(17)
O1 C1 C8 C7 167.00(17)
O1 C1 C8 Si9 -0.6(2)
C1 C2 C3 Fe1 -71.23(9)
C1 C2 C3 C4 158.96(18)
C1 C2 C3 C7 -10.37(15)
C1 C2 C13 C14 18.9(2)
C1 C2 C13 C18 -162.55(15)
C1 C8 Si9 C10 62.34(16)
C1 C8 Si9 C11 -178.73(13)
C1 C8 Si9 C12 -57.61(14)
C2 C1 C8 Fe1 45.30(9)
C2 C1 C8 C7 -17.65(16)
C2 C1 C8 Si9 174.73(10)
C2 C3 C4 O4 50.4(3)
C2 C3 C4 C5 173.04(18)
C2 C3 C7 Fe1 -62.68(9)
C2 C3 C7 C6 173.59(13)
C2 C3 C7 C8 -0.74(17)
C2 C13 C14 C15 -179.8(2)
C2 C13 C18 C17 179.66(17)
C3 C2 C13 C14 -172.87(16)
C3 C2 C13 C18 5.6(2)
C3 C4 C5 C6 27.83(18)
C3 C7 C8 Fe1 -60.11(10)
C3 C7 C8 C1 11.64(17)
C3 C7 C8 Si9 177.62(11)
C4 C3 C7 Fe1 124.42(11)
C4 C3 C7 C6 0.69(18)
C4 C3 C7 C8 -173.65(13)
C4 C5 C6 C7 -27.30(19)
O4 C4 C5 C6 151.14(14)
C5 C6 C7 Fe1 -63.91(18)
C5 C6 C7 C3 16.59(19)
C5 C6 C7 C8 -171.3(2)
C6 C7 C8 Fe1 127.8(2)
C6 C7 C8 C1 -160.49(19)
C6 C7 C8 Si9 5.5(3)
C7 C3 C4 O4 -140.37(15)
C7 C3 C4 C5 -17.70(17)
C7 C8 Si9 C10 -101.73(18)
C7 C8 Si9 C11 17.20(19)
C7 C8 Si9 C12 138.32(16)
C8 C1 C2 Fe1 -45.31(10)
C8 C1 C2 C3 17.26(15)
C8 C1 C2 C13 -172.17(13)
C13 C2 C3 Fe1 118.91(14)
C13 C2 C3 C4 -10.9(3)
C13 C2 C3 C7 179.77(13)
C13 C14 C15 C16 0.3(4)
C14 C13 C18 C17 -1.8(3)
C14 C15 C16 C17 -2.0(4)
C15 C16 C17 C18 1.8(3)
C16 C17 C18 C13 0.1(3)
C18 C13 C14 C15 1.6(3)
